data_8103843
loop_
_publ_author_name
'Li, P.-Y.'
'Range, K.J.'
'Andratschke, M.'

_publ_section_title
;
 Crystal structure of lutetium ytterbium oxide sulfide, (Lu1.33 Yb0.67) O2
 S
;
_journal_name_full 'Zeitschrift fuer Kristallographie (149,1979-)'
_journal_page_first 49
_journal_page_last 49
_journal_volume 212
_journal_year 1997
_chemical_formula_sum 'Lu1.33 O2 S Yb0.67'
_chemical_name_systematic '(Lu1.33 Yb0.67) O2 S'
_space_group_IT_number 164
_symmetry_space_group_name_Hall '-P 3 2"'
_symmetry_space_group_name_H-M 'P -3 m 1'
_cell_angle_alpha 90
_cell_angle_beta 90
_cell_angle_gamma 120
_cell_formula_units_Z 1
_cell_length_a 3.7113
_cell_length_b 3.7113
_cell_length_c 6.4878
_cell_volume 77.389
_citation_journal_id_ASTM ZEKRDZ
_cod_data_source_file Li_ZEKRDZ_1997_1931.cif
_cod_data_source_block Lu1.33O2S1Yb0.67
_cod_original_cell_volume 77.38917
_cod_original_formula_sum 'Lu1.33 O2 S1 Yb0.67'
_cod_database_code 8103843

loop_
_symmetry_equiv_pos_as_xyz
x,y,z
-y,x-y,z
-x+y,-x,z
y,x,-z
-x,-x+y,-z
x-y,-y,-z
-x,-y,-z
y,-x+y,-z
x-y,x,-z
-y,-x,z
x,x-y,z
-x+y,y,z

loop_
_atom_site_label
_atom_site_type_symbol
_atom_site_fract_x
_atom_site_fract_y
_atom_site_fract_z
_atom_site_occupancy
_atom_site_U_iso_or_equiv
O1 O-2 0.3333 0.6667 0.3712 1 0.0
S1 S-2 0 0 0 1 0.0
Lu1 Lu+3 0.3333 0.6667 0.71771 0.665 0.0
Yb1 Yb+3 0.3333 0.6667 0.71771 0.335 0.0
